data_4028921
loop_
_publ_author_name
'Piotrkowska, Barbara'
'My\'sli\'nska, Ma\/lgorzata'
'Gdaniec, Maria'
'Herman, Aleksander'
'Po\/lo\'nski, Tadeusz'

_publ_section_title
;
 Conformational Properties, Chiroptical Spectra, and Molecular
 Self-Assembly of 2,3-Piperazinodiones and Their Dithiono Analogues
;
_journal_issue 7
_journal_name_full 'The Journal of Organic Chemistry'
_journal_page_first 2852
_journal_page_last 2861
_journal_paper_doi 10.1021/jo800037w
_journal_volume 73
_journal_year 2008
_chemical_absolute_configuration syn
_chemical_formula_moiety 'C13 H16 N2 O2'
_chemical_formula_sum 'C13 H16 N2 O2'
_chemical_formula_weight 232.28
_chemical_melting_point 400.6(15)
_chemical_name_systematic
; 
(S)-1,4-Dimethyl-5-benzyl-2,3-piperazinedione 
;
_space_group_IT_number 19
_symmetry_cell_setting orthorhombic
_symmetry_space_group_name_Hall 'P 2ac 2ab'
_symmetry_space_group_name_H-M 'P 21 21 21'
_atom_sites_solution_hydrogens geom
_atom_sites_solution_primary direct
_atom_sites_solution_secondary difmap
_audit_creation_method SHELXL-97
_cell_angle_alpha 90.00
_cell_angle_beta 90.00
_cell_angle_gamma 90.00
_cell_formula_units_Z 4
_cell_length_a 7.3532(5)
_cell_length_b 8.6308(6)
_cell_length_c 18.8901(13)
_cell_measurement_reflns_used 3628
_cell_measurement_temperature 140(2)
_cell_measurement_theta_max 27.0
_cell_measurement_theta_min 4.0
_cell_volume 1198.84(14)
_computing_cell_refinement
;
CrysAlis CCD
;
_computing_data_collection
;
CrysAlis CCD (Oxford Diffraction, 2007)
;
_computing_data_reduction
;
CrysAlis RED (Oxford Diffraction, 2007)
;
_computing_molecular_graphics
; Stereochemical Workstation (Siemens, 1989).
Mercury, Version 1.4
(Macrae et al., 2006)
;
_computing_publication_material SHELXL-97
_computing_structure_refinement 'SHELXL-97 (Sheldrick, 1997)'
_computing_structure_solution 'SHELXS-97 (Sheldrick, 1997)'
_diffrn_ambient_temperature 140(2)
_diffrn_measured_fraction_theta_full 0.994
_diffrn_measured_fraction_theta_max 0.994
_diffrn_measurement_device_type 'Kuma KM4CCD \k geometry'
_diffrn_measurement_method '\w scans'
_diffrn_radiation_monochromator graphite
_diffrn_radiation_source 'fine-focus sealed tube'
_diffrn_radiation_type MoK\a
_diffrn_radiation_wavelength 0.71073
_diffrn_reflns_av_R_equivalents 0.0378
_diffrn_reflns_av_sigmaI/netI 0.0319
_diffrn_reflns_limit_h_max 7
_diffrn_reflns_limit_h_min -9
_diffrn_reflns_limit_k_max 11
_diffrn_reflns_limit_k_min -10
_diffrn_reflns_limit_l_max 24
_diffrn_reflns_limit_l_min -24
_diffrn_reflns_number 9998
_diffrn_reflns_theta_full 25.00
_diffrn_reflns_theta_max 27.48
_diffrn_reflns_theta_min 4.23
_diffrn_standards_decay_% 0
_diffrn_standards_number 0
_exptl_absorpt_coefficient_mu 0.088
_exptl_absorpt_correction_type none
_exptl_crystal_colour colourless
_exptl_crystal_density_diffrn 1.287
_exptl_crystal_density_method 'not measured'
_exptl_crystal_description 'elongated plates'
_exptl_crystal_F_000 496
_exptl_crystal_size_max 0.3
_exptl_crystal_size_mid 0.2
_exptl_crystal_size_min 0.02
_refine_diff_density_max 0.150
_refine_diff_density_min -0.177
_refine_diff_density_rms 0.037
_refine_ls_extinction_method none
_refine_ls_goodness_of_fit_ref 1.013
_refine_ls_hydrogen_treatment constr
_refine_ls_matrix_type full
_refine_ls_number_parameters 156
_refine_ls_number_reflns 1594
_refine_ls_number_restraints 0
_refine_ls_restrained_S_all 1.013
_refine_ls_R_factor_all 0.0485
_refine_ls_R_factor_gt 0.0365
_refine_ls_shift/su_max 0.000
_refine_ls_shift/su_mean 0.000
_refine_ls_structure_factor_coef Fsqd
_refine_ls_weighting_details 'calc w=1/[\s^2^(Fo^2^)+(0.0531P)^2^] where P=(Fo^2^+2Fc^2^)/3'
_refine_ls_weighting_scheme calc
_refine_ls_wR_factor_gt 0.0811
_refine_ls_wR_factor_ref 0.0862
_reflns_number_gt 1368
_reflns_number_total 1594
_reflns_threshold_expression I>2\s(I)
_cod_data_source_file jo800037wsup8.cif
_cod_data_source_block 6b
_cod_depositor_comments
;
The following automatic conversions were performed:

'_chemical_melting_point' value '126-129 C' was changed to
'400.6(15)' - it was converted from degrees Celsius(C) to Kelvins(K),
the average value was taken and precision was estimated.

Automatic conversion script
Id: cif_fix_values 1891 2012-01-12 08:04:46Z andrius 
;
_cod_original_sg_symbol_Hall 'P 2ac 2ab '
_cod_database_code 4028921

loop_
_symmetry_equiv_pos_as_xyz
'x, y, z'
'-x+1/2, -y, z+1/2'
'-x, y+1/2, -z+1/2'
'x+1/2, -y+1/2, -z'

loop_
_atom_site_label
_atom_site_type_symbol
_atom_site_fract_x
_atom_site_fract_y
_atom_site_fract_z
_atom_site_U_iso_or_equiv
_atom_site_adp_type
_atom_site_occupancy
_atom_site_symmetry_multiplicity
_atom_site_calc_flag
_atom_site_refinement_flags
O2 O 0.6436(2) 0.37993(19) 0.48580(7) 0.0374(4) Uani 1 1 d .
O3 O 0.3697(2) 0.56378(17) 0.43584(7) 0.0359(4) Uani 1 1 d .
N1 N 0.5212(2) 0.38567(18) 0.59535(7) 0.0221(4) Uani 1 1 d .
C2 C 0.5202(3) 0.4186(2) 0.52575(9) 0.0241(4) Uani 1 1 d .
C3 C 0.3569(3) 0.5078(2) 0.49537(9) 0.0251(4) Uani 1 1 d .
N4 N 0.2086(2) 0.52033(19) 0.53655(8) 0.0258(4) Uani 1 1 d .
C5 C 0.1952(3) 0.4329(2) 0.60303(9) 0.0236(4) Uani 1 1 d .
H5A H 0.1624 0.3264 0.5928 0.028 Uiso 1 1 calc R
H5B H 0.1003 0.4774 0.6323 0.028 Uiso 1 1 calc R
C6 C 0.3739(2) 0.4363(2) 0.64293(9) 0.0210(4) Uani 1 1 d .
H6A H 0.3656 0.3610 0.6816 0.025 Uiso 1 1 calc R
C7 C 0.6754(3) 0.2979(2) 0.62415(11) 0.0298(5) Uani 1 1 d .
H7A H 0.7870 0.3481 0.6112 0.045 Uiso 1 1 calc R
H7B H 0.6740 0.1947 0.6053 0.045 Uiso 1 1 calc R
H7C H 0.6658 0.2936 0.6748 0.045 Uiso 1 1 calc R
C8 C 0.0419(3) 0.5880(3) 0.50865(11) 0.0415(6) Uani 1 1 d .
H8A H -0.0448 0.5072 0.4995 0.062 Uiso 1 1 calc R
H8B H 0.0681 0.6421 0.4655 0.062 Uiso 1 1 calc R
H8C H -0.0076 0.6591 0.5426 0.062 Uiso 1 1 calc R
C9 C 0.4129(2) 0.5965(2) 0.67600(9) 0.0236(4) Uani 1 1 d .
H9A H 0.4168 0.6733 0.6386 0.028 Uiso 1 1 calc R
H9B H 0.3135 0.6235 0.7074 0.028 Uiso 1 1 calc R
C10 C 0.5887(2) 0.6035(2) 0.71704(9) 0.0206(4) Uani 1 1 d .
C11 C 0.7381(3) 0.6857(2) 0.69159(10) 0.0254(4) Uani 1 1 d .
H11A H 0.7294 0.7392 0.6490 0.031 Uiso 1 1 calc R
C12 C 0.8999(3) 0.6883(2) 0.72947(11) 0.0309(5) Uani 1 1 d .
H12A H 0.9985 0.7443 0.7123 0.037 Uiso 1 1 calc R
C13 C 0.9158(3) 0.6080(2) 0.79265(11) 0.0318(5) Uani 1 1 d .
H13A H 1.0252 0.6087 0.8174 0.038 Uiso 1 1 calc R
C14 C 0.7684(3) 0.5270(2) 0.81872(10) 0.0295(5) Uani 1 1 d .
H14A H 0.7782 0.4736 0.8613 0.035 Uiso 1 1 calc R
C15 C 0.6055(3) 0.5250(2) 0.78139(9) 0.0246(4) Uani 1 1 d .
H15A H 0.5065 0.4708 0.7995 0.029 Uiso 1 1 calc R

loop_
_atom_site_aniso_label
_atom_site_aniso_U_11
_atom_site_aniso_U_22
_atom_site_aniso_U_33
_atom_site_aniso_U_23
_atom_site_aniso_U_13
_atom_site_aniso_U_12
O2 0.0384(8) 0.0466(9) 0.0270(7) -0.0052(6) 0.0082(7) 0.0066(8)
O3 0.0493(9) 0.0380(8) 0.0205(6) 0.0055(6) -0.0009(7) -0.0002(8)
N1 0.0222(8) 0.0232(8) 0.0210(7) -0.0014(6) -0.0006(6) 0.0037(7)
C2 0.0279(10) 0.0225(9) 0.0218(9) -0.0045(7) 0.0024(8) -0.0020(9)
C3 0.0344(11) 0.0200(9) 0.0210(9) -0.0017(7) -0.0036(9) -0.0033(9)
N4 0.0266(10) 0.0276(9) 0.0231(8) 0.0025(7) -0.0039(7) 0.0018(8)
C5 0.0242(10) 0.0257(10) 0.0209(9) -0.0003(8) -0.0004(8) -0.0017(9)
C6 0.0220(10) 0.0223(9) 0.0187(8) 0.0002(7) 0.0006(8) 0.0009(9)
C7 0.0283(11) 0.0282(10) 0.0328(10) 0.0024(9) 0.0015(9) 0.0079(10)
C8 0.0325(12) 0.0522(14) 0.0400(12) 0.0098(11) -0.0065(10) 0.0094(12)
C9 0.0243(10) 0.0235(9) 0.0229(9) -0.0047(8) -0.0009(8) 0.0036(9)
C10 0.0238(9) 0.0185(8) 0.0195(9) -0.0047(7) 0.0003(7) 0.0027(8)
C11 0.0301(11) 0.0221(9) 0.0241(9) -0.0007(8) 0.0062(9) 0.0026(9)
C12 0.0217(11) 0.0268(10) 0.0443(11) -0.0070(9) 0.0069(9) -0.0026(9)
C13 0.0260(10) 0.0287(10) 0.0405(12) -0.0110(9) -0.0108(9) 0.0028(9)
C14 0.0384(12) 0.0267(10) 0.0233(9) -0.0021(8) -0.0064(9) 0.0020(10)
C15 0.0293(11) 0.0217(9) 0.0227(9) -0.0017(8) 0.0010(8) -0.0036(9)

loop_
_atom_type_symbol
_atom_type_description
_atom_type_scat_dispersion_real
_atom_type_scat_dispersion_imag
_atom_type_scat_source
C C 0.0033 0.0016 'International Tables Vol C Tables 4.2.6.8 and 6.1.1.4'
H H 0.0000 0.0000 'International Tables Vol C Tables 4.2.6.8 and 6.1.1.4'
N N 0.0061 0.0033 'International Tables Vol C Tables 4.2.6.8 and 6.1.1.4'
O O 0.0106 0.0060 'International Tables Vol C Tables 4.2.6.8 and 6.1.1.4'

loop_
_geom_angle_atom_site_label_1
_geom_angle_atom_site_label_2
_geom_angle_atom_site_label_3
_geom_angle
C2 N1 C7 118.40(16)
C2 N1 C6 121.97(15)
C7 N1 C6 119.63(14)
O2 C2 N1 122.66(18)
O2 C2 C3 118.98(16)
N1 C2 C3 118.36(16)
O3 C3 N4 124.11(19)
O3 C3 C2 118.65(18)
N4 C3 C2 117.24(15)
C3 N4 C8 120.39(16)
C3 N4 C5 120.55(16)
C8 N4 C5 117.31(17)
N4 C5 C6 110.93(15)
N4 C5 H5A 109.5
C6 C5 H5A 109.5
N4 C5 H5B 109.5
C6 C5 H5B 109.5
H5A C5 H5B 108.0
N1 C6 C5 109.16(14)
N1 C6 C9 112.08(15)
C5 C6 C9 112.30(15)
N1 C6 H6A 107.7
C5 C6 H6A 107.7
C9 C6 H6A 107.7
N1 C7 H7A 109.5
N1 C7 H7B 109.5
H7A C7 H7B 109.5
N1 C7 H7C 109.5
H7A C7 H7C 109.5
H7B C7 H7C 109.5
N4 C8 H8A 109.5
N4 C8 H8B 109.5
H8A C8 H8B 109.5
N4 C8 H8C 109.5
H8A C8 H8C 109.5
H8B C8 H8C 109.5
C10 C9 C6 113.74(15)
C10 C9 H9A 108.8
C6 C9 H9A 108.8
C10 C9 H9B 108.8
C6 C9 H9B 108.8
H9A C9 H9B 107.7
C11 C10 C15 118.53(17)
C11 C10 C9 121.24(15)
C15 C10 C9 120.22(16)
C12 C11 C10 120.39(17)
C12 C11 H11A 119.8
C10 C11 H11A 119.8
C13 C12 C11 120.56(19)
C13 C12 H12A 119.7
C11 C12 H12A 119.7
C14 C13 C12 119.64(19)
C14 C13 H13A 120.2
C12 C13 H13A 120.2
C13 C14 C15 120.12(17)
C13 C14 H14A 119.9
C15 C14 H14A 119.9
C14 C15 C10 120.75(18)
C14 C15 H15A 119.6
C10 C15 H15A 119.6

loop_
_geom_bond_atom_site_label_1
_geom_bond_atom_site_label_2
_geom_bond_distance
O2 C2 1.227(2)
O3 C3 1.227(2)
N1 C2 1.345(2)
N1 C7 1.468(2)
N1 C6 1.473(2)
C2 C3 1.538(3)
C3 N4 1.344(2)
N4 C8 1.457(3)
N4 C5 1.468(2)
C5 C6 1.515(2)
C5 H5A 0.9700
C5 H5B 0.9700
C6 C9 1.544(3)
C6 H6A 0.9800
C7 H7A 0.9600
C7 H7B 0.9600
C7 H7C 0.9600
C8 H8A 0.9600
C8 H8B 0.9600
C8 H8C 0.9600
C9 C10 1.509(2)
C9 H9A 0.9700
C9 H9B 0.9700
C10 C11 1.393(3)
C10 C15 1.397(2)
C11 C12 1.389(3)
C11 H11A 0.9300
C12 C13 1.385(3)
C12 H12A 0.9300
C13 C14 1.381(3)
C13 H13A 0.9300
C14 C15 1.391(3)
C14 H14A 0.9300
C15 H15A 0.9300

loop_
_geom_hbond_atom_site_label_D
_geom_hbond_atom_site_label_H
_geom_hbond_atom_site_label_A
_geom_hbond_distance_DH
_geom_hbond_distance_HA
_geom_hbond_distance_DA
_geom_hbond_angle_DHA
_geom_hbond_site_symmetry_A
C5 H5A O2 0.97 2.32 3.202(2) 150.4 4_456

loop_
_geom_torsion_atom_site_label_1
_geom_torsion_atom_site_label_2
_geom_torsion_atom_site_label_3
_geom_torsion_atom_site_label_4
_geom_torsion
C7 N1 C2 O2 -0.9(3)
C6 N1 C2 O2 178.47(17)
C7 N1 C2 C3 178.86(16)
C6 N1 C2 C3 -1.7(3)
O2 C2 C3 O3 -13.9(3)
N1 C2 C3 O3 166.35(18)
O2 C2 C3 N4 166.62(17)
N1 C2 C3 N4 -13.2(3)
O3 C3 N4 C8 7.3(3)
C2 C3 N4 C8 -173.17(17)
O3 C3 N4 C5 171.84(18)
C2 C3 N4 C5 -8.7(3)
C3 N4 C5 C6 42.2(2)
C8 N4 C5 C6 -152.84(18)
C2 N1 C6 C5 34.5(2)
C7 N1 C6 C5 -146.16(17)
C2 N1 C6 C9 -90.6(2)
C7 N1 C6 C9 88.78(19)
N4 C5 C6 N1 -52.59(19)
N4 C5 C6 C9 72.35(19)
N1 C6 C9 C10 -57.49(19)
C5 C6 C9 C10 179.20(14)
C6 C9 C10 C11 108.94(19)
C6 C9 C10 C15 -70.2(2)
C15 C10 C11 C12 0.4(3)
C9 C10 C11 C12 -178.74(16)
C10 C11 C12 C13 0.6(3)
C11 C12 C13 C14 -1.1(3)
C12 C13 C14 C15 0.5(3)
C13 C14 C15 C10 0.5(3)
C11 C10 C15 C14 -1.0(3)
C9 C10 C15 C14 178.18(17)
